data_2233506
loop_
_publ_author_name
'Gao, Ting'
'Gao, Po'
'Li, Hong-Feng'
'Zhang, Ju-Wen'
'Xu, Li-Li'

_publ_section_title
;
 <i>catena</i>-Poly[copper(II)-bis(\m-2-formyl-6-methoxyphenolato-\k^4^<i>O</i>^2^,<i>O</i>^1^:<i>O</i>^1^,<i>O</i>^6^)-[(methanol-\k<i>O</i>)sodium]-\m-perchlorato-\k^2^<i>O</i>:<i>O</i>']
;
_journal_coeditor_code HY2501
_journal_issue 2
_journal_name_full 'Acta Crystallographica Section E'
_journal_page_first m152
_journal_paper_doi 10.1107/S1600536812000876
_journal_volume 68
_journal_year 2012
_chemical_formula_iupac '[Cu Na (C8 H7 O3)2 (Cl O4) (C H4 O)]'
_chemical_formula_moiety 'C17 H18 Cl Cu Na O11'
_chemical_formula_sum 'C17 H18 Cl Cu Na O11'
_chemical_formula_weight 520.29
_chemical_name_systematic
;
<i>catena</i>-Poly[copper(II)-bis(\m-2-formyl-6-methoxyphenolato-
\k^4^<i>O</i>^2^,<i>O</i>^1^:<i>O</i>^1^,<i>O</i>^6^)-[(methanol-
\k<i>O</i>)sodium]-\m-perchlorato-\k^2^<i>O</i>:<i>O</i>']
;
_space_group_IT_number 2
_symmetry_cell_setting triclinic
_symmetry_space_group_name_Hall '-P 1'
_symmetry_space_group_name_H-M 'P -1'
_atom_sites_solution_hydrogens geom
_atom_sites_solution_primary direct
_atom_sites_solution_secondary difmap
_cell_angle_alpha 81.27(3)
_cell_angle_beta 84.24(3)
_cell_angle_gamma 68.25(3)
_cell_formula_units_Z 2
_cell_length_a 7.9552(16)
_cell_length_b 8.9453(18)
_cell_length_c 15.563(3)
_cell_measurement_reflns_used 8587
_cell_measurement_temperature 293(2)
_cell_measurement_theta_max 27.55
_cell_measurement_theta_min 3.00
_cell_volume 1015.6(4)
_computing_cell_refinement 'RAPID-AUTO (Rigaku, 1998)'
_computing_data_collection 'RAPID-AUTO (Rigaku, 1998)'
_computing_data_reduction 'CrystalStructure (Rigaku/MSC, 2002)'
_computing_molecular_graphics 'DIAMOND (Brandenburg, 1999)'
_computing_publication_material 'SHELXTL (Sheldrick, 2008)'
_computing_structure_refinement 'SHELXL97 (Sheldrick, 2008)'
_computing_structure_solution 'SHELXS97 (Sheldrick, 2008)'
_diffrn_ambient_temperature 293(2)
_diffrn_measured_fraction_theta_full 0.983
_diffrn_measured_fraction_theta_max 0.983
_diffrn_measurement_device_type 'Rigaku R-AXIS RAPID'
_diffrn_measurement_method '\w scans'
_diffrn_radiation_monochromator graphite
_diffrn_radiation_source 'rotation anode'
_diffrn_radiation_type MoK\a
_diffrn_radiation_wavelength 0.71073
_diffrn_reflns_av_R_equivalents 0.0214
_diffrn_reflns_av_sigmaI/netI 0.0266
_diffrn_reflns_limit_h_max 10
_diffrn_reflns_limit_h_min -10
_diffrn_reflns_limit_k_max 11
_diffrn_reflns_limit_k_min -11
_diffrn_reflns_limit_l_max 20
_diffrn_reflns_limit_l_min -20
_diffrn_reflns_number 9778
_diffrn_reflns_theta_full 27.48
_diffrn_reflns_theta_max 27.48
_diffrn_reflns_theta_min 3.00
_exptl_absorpt_coefficient_mu 1.288
_exptl_absorpt_correction_T_max 0.7136
_exptl_absorpt_correction_T_min 0.6100
_exptl_absorpt_correction_type multi-scan
_exptl_absorpt_process_details '(ABSCOR; Higashi, 1995)'
_exptl_crystal_colour green
_exptl_crystal_density_diffrn 1.701
_exptl_crystal_density_method 'not measured'
_exptl_crystal_description block
_exptl_crystal_F_000 530
_exptl_crystal_size_max 0.43
_exptl_crystal_size_mid 0.28
_exptl_crystal_size_min 0.28
_refine_diff_density_max 0.575
_refine_diff_density_min -0.588
_refine_ls_extinction_coef 0.035(3)
_refine_ls_extinction_expression Fc^*^=kFc[1+0.001xFc^2^\l^3^/sin(2\q)]^-1/4^
_refine_ls_extinction_method 'SHELXL97 (Sheldrick, 2008)'
_refine_ls_goodness_of_fit_ref 1.112
_refine_ls_hydrogen_treatment constr
_refine_ls_matrix_type full
_refine_ls_number_parameters 321
_refine_ls_number_reflns 4591
_refine_ls_number_restraints 48
_refine_ls_restrained_S_all 1.204
_refine_ls_R_factor_all 0.0401
_refine_ls_R_factor_gt 0.0336
_refine_ls_shift/su_max 0.001
_refine_ls_shift/su_mean 0.000
_refine_ls_structure_factor_coef Fsqd
_refine_ls_weighting_details 'calc w=1/[\s^2^(Fo^2^)+(0.0586P)^2^+0.4273P] where P=(Fo^2^+2Fc^2^)/3'
_refine_ls_weighting_scheme calc
_refine_ls_wR_factor_gt 0.0947
_refine_ls_wR_factor_ref 0.1078
_reflns_number_gt 3948
_reflns_number_total 4591
_reflns_threshold_expression I>2\s(I)
_cod_data_source_file hy2501.cif
_cod_data_source_block I
_cod_database_code 2233506
_cod_database_fobs_code 2233506

loop_
_symmetry_equiv_pos_as_xyz
'x, y, z'
'-x, -y, -z'

loop_
_atom_site_type_symbol
_atom_site_label
_atom_site_fract_x
_atom_site_fract_y
_atom_site_fract_z
_atom_site_U_iso_or_equiv
_atom_site_adp_type
_atom_site_calc_flag
_atom_site_refinement_flags
_atom_site_occupancy
_atom_site_symmetry_multiplicity
_atom_site_disorder_assembly
_atom_site_disorder_group
C C1 0.4762(3) 0.6763(3) 0.08377(17) 0.0364(5) Uani d . 1 1 . .
C C2 0.5719(4) 0.6802(4) 0.00596(19) 0.0458(6) Uani d . 1 1 . .
H H2 0.5263 0.7663 -0.0374 0.055 Uiso calc R 1 1 . .
C C3 0.7386(4) 0.5555(4) -0.0092(2) 0.0537(7) Uani d . 1 1 . .
H H3 0.8026 0.5604 -0.0623 0.064 Uiso calc R 1 1 . .
C C4 0.8070(4) 0.4280(4) 0.0531(2) 0.0484(7) Uani d . 1 1 . .
H H4 0.9171 0.3459 0.0424 0.058 Uiso calc R 1 1 . .
C C5 0.7105(3) 0.4198(3) 0.13468(17) 0.0374(5) Uani d . 1 1 . .
C C6 0.5417(3) 0.5456(3) 0.15163(16) 0.0341(5) Uani d . 1 1 . .
C C7 0.7836(3) 0.2828(3) 0.1967(2) 0.0433(6) Uani d . 1 1 A .
H H7 0.8926 0.2054 0.1797 0.052 Uiso calc R 1 1 . .
C C8 0.2420(5) 0.9285(4) 0.0431(2) 0.0582(8) Uani d . 1 1 . .
H H8A 0.3249 0.9853 0.0322 0.087 Uiso calc R 1 1 . .
H H8B 0.1275 0.9990 0.0651 0.087 Uiso calc R 1 1 . .
H H8C 0.2256 0.8945 -0.0100 0.087 Uiso calc R 1 1 . .
C C9 0.0881(3) 0.6812(3) 0.48246(16) 0.0332(5) Uani d . 1 1 . .
C C10 0.0140(3) 0.6796(3) 0.56545(18) 0.0401(6) Uani d . 1 1 . .
H H10 -0.0893 0.7658 0.5797 0.048 Uiso calc R 1 1 . .
C C11 0.0922(4) 0.5491(4) 0.62961(18) 0.0451(6) Uani d . 1 1 . .
H H11 0.0403 0.5495 0.6859 0.054 Uiso calc R 1 1 . .
C C12 0.2432(4) 0.4225(3) 0.60967(17) 0.0419(6) Uani d . 1 1 . .
H H12 0.2955 0.3374 0.6526 0.050 Uiso calc R 1 1 . .
C C13 0.3218(3) 0.4197(3) 0.52328(17) 0.0344(5) Uani d . 1 1 . .
C C14 0.2437(3) 0.5486(3) 0.45824(15) 0.0302(5) Uani d . 1 1 . .
C C15 0.4787(3) 0.2836(3) 0.50530(18) 0.0379(5) Uani d . 1 1 A .
H H15 0.5227 0.2051 0.5523 0.046 Uiso calc R 1 1 . .
C C16 -0.1374(4) 0.9355(3) 0.4313(2) 0.0482(7) Uani d . 1 1 . .
H H16A -0.2361 0.8969 0.4426 0.072 Uiso calc R 1 1 . .
H H16B -0.1606 1.0157 0.3810 0.072 Uiso calc R 1 1 . .
H H16C -0.1257 0.9829 0.4807 0.072 Uiso calc R 1 1 . .
C C17 -0.1080(5) 0.7533(5) 0.1549(3) 0.0673(9) Uani d . 1 1 . .
H H17A 0.0087 0.6922 0.1305 0.101 Uiso calc R 1 1 . .
H H17B -0.1874 0.8128 0.1089 0.101 Uiso calc R 1 1 . .
H H17C -0.1579 0.6806 0.1903 0.101 Uiso calc R 1 1 . .
Cl Cl1 0.36690(9) 1.08254(8) 0.25272(5) 0.04494(18) Uani d . 1 1 . .
Cu Cu1 0.50540(4) 0.39856(3) 0.32609(2) 0.03585(13) Uani d . 1 1 A .
Na Na1 0.19514(14) 0.77412(13) 0.26850(7) 0.0424(3) Uani d . 1 1 . .
O O1 0.3134(3) 0.7898(2) 0.10574(13) 0.0450(4) Uani d . 1 1 A .
O O2 0.4454(2) 0.5493(2) 0.22418(12) 0.0426(4) Uani d . 1 1 A .
O O3 0.7213(3) 0.2523(2) 0.27085(13) 0.0456(5) Uani d . 1 1 . .
O O4 0.0270(2) 0.8028(2) 0.41576(13) 0.0429(4) Uani d . 1 1 A .
O O5 0.3060(2) 0.5559(2) 0.37745(11) 0.0372(4) Uani d . 1 1 A .
O O6 0.5644(2) 0.2566(2) 0.43425(13) 0.0424(4) Uani d . 1 1 . .
O O7 -0.0898(3) 0.8613(3) 0.20606(16) 0.0603(6) Uani d . 1 1 A .
H H71 -0.1953 0.9215 0.2223 0.090 Uiso d R 1 1 . .
O O8 0.313(2) 0.9655(12) 0.2973(6) 0.134(4) Uani d PU 0.481(8) 1 A 1
O O9 0.3691(13) 1.1775(13) 0.3156(6) 0.090(3) Uani d PU 0.481(8) 1 A 1
O O10 0.5238(9) 1.0233(14) 0.2027(7) 0.104(4) Uani d PU 0.481(8) 1 A 1
O O11 0.2316(12) 1.1649(14) 0.1896(6) 0.134(4) Uani d PU 0.481(8) 1 A 1
O O8' 0.2175(7) 1.0358(9) 0.2565(7) 0.093(3) Uani d PU 0.519(8) 1 A 2
O O9' 0.3203(10) 1.2409(8) 0.2718(7) 0.086(3) Uani d PU 0.519(8) 1 A 2
O O10' 0.4646(19) 1.0763(15) 0.1746(6) 0.140(4) Uani d PU 0.519(8) 1 A 2
O O11' 0.5004(15) 0.9750(12) 0.3065(8) 0.164(5) Uani d PU 0.519(8) 1 A 2

loop_
_atom_site_aniso_label
_atom_site_aniso_U_11
_atom_site_aniso_U_22
_atom_site_aniso_U_33
_atom_site_aniso_U_12
_atom_site_aniso_U_13
_atom_site_aniso_U_23
C1 0.0334(11) 0.0377(12) 0.0389(13) -0.0130(10) -0.0007(10) -0.0073(10)
C2 0.0491(15) 0.0542(16) 0.0385(14) -0.0258(13) 0.0003(12) -0.0023(12)
C3 0.0503(16) 0.070(2) 0.0445(15) -0.0287(15) 0.0133(13) -0.0103(14)
C4 0.0365(13) 0.0568(17) 0.0508(16) -0.0156(12) 0.0138(12) -0.0175(13)
C5 0.0322(11) 0.0395(13) 0.0410(14) -0.0121(10) 0.0045(10) -0.0126(10)
C6 0.0318(11) 0.0336(12) 0.0370(12) -0.0113(10) 0.0014(10) -0.0087(10)
C7 0.0299(11) 0.0374(13) 0.0552(16) -0.0022(10) 0.0055(11) -0.0140(12)
C8 0.0620(19) 0.0440(16) 0.0535(18) -0.0038(14) -0.0136(15) 0.0062(13)
C9 0.0264(10) 0.0290(11) 0.0407(13) -0.0062(9) 0.0004(9) -0.0047(9)
C10 0.0316(11) 0.0404(13) 0.0439(14) -0.0077(10) 0.0057(10) -0.0111(11)
C11 0.0447(14) 0.0531(16) 0.0359(13) -0.0170(12) 0.0050(11) -0.0076(11)
C12 0.0482(14) 0.0424(14) 0.0327(12) -0.0156(12) -0.0048(11) 0.0017(10)
C13 0.0321(11) 0.0312(11) 0.0384(13) -0.0103(9) -0.0040(10) -0.0015(9)
C14 0.0259(10) 0.0265(10) 0.0351(12) -0.0063(9) -0.0003(9) -0.0037(9)
C15 0.0342(12) 0.0293(11) 0.0428(13) -0.0052(10) -0.0073(10) 0.0053(10)
C16 0.0365(13) 0.0316(13) 0.0631(18) 0.0043(11) -0.0030(12) -0.0086(12)
C17 0.074(2) 0.075(2) 0.060(2) -0.033(2) -0.0058(18) -0.0119(18)
Cl1 0.0447(3) 0.0444(4) 0.0470(4) -0.0179(3) 0.0014(3) -0.0071(3)
Cu1 0.03095(18) 0.02748(18) 0.0382(2) 0.00017(12) 0.00257(12) -0.00201(12)
Na1 0.0378(5) 0.0354(5) 0.0444(6) -0.0028(4) -0.0055(4) -0.0013(4)
O1 0.0428(10) 0.0383(10) 0.0424(10) -0.0039(8) -0.0028(8) 0.0017(8)
O2 0.0382(9) 0.0373(9) 0.0375(9) 0.0003(7) 0.0040(8) -0.0005(7)
O3 0.0391(9) 0.0340(9) 0.0501(11) 0.0003(8) 0.0036(8) -0.0033(8)
O4 0.0375(9) 0.0287(8) 0.0461(10) 0.0041(7) 0.0032(8) -0.0005(7)
O5 0.0335(8) 0.0295(8) 0.0352(9) 0.0016(7) 0.0038(7) -0.0006(7)
O6 0.0392(9) 0.0285(9) 0.0461(10) 0.0017(7) -0.0020(8) -0.0006(7)
O7 0.0401(10) 0.0648(14) 0.0727(15) -0.0083(10) -0.0068(10) -0.0239(12)
O8 0.216(9) 0.107(6) 0.119(6) -0.117(6) -0.013(6) 0.018(5)
O9 0.090(5) 0.121(7) 0.091(5) -0.064(5) 0.026(4) -0.064(5)
O10 0.035(3) 0.137(7) 0.124(7) 0.007(3) 0.012(3) -0.073(6)
O11 0.100(5) 0.169(8) 0.097(5) -0.007(5) -0.034(4) -0.001(5)
O8' 0.046(3) 0.078(4) 0.174(7) -0.031(3) 0.009(3) -0.059(5)
O9' 0.059(3) 0.049(3) 0.157(7) -0.021(3) 0.013(4) -0.038(4)
O10' 0.193(10) 0.154(8) 0.071(5) -0.077(7) 0.044(6) -0.005(5)
O11' 0.165(7) 0.126(6) 0.171(7) -0.033(5) -0.086(6) 0.073(6)

loop_
_atom_type_symbol
_atom_type_description
_atom_type_scat_dispersion_real
_atom_type_scat_dispersion_imag
_atom_type_scat_source
C C 0.0033 0.0016 'International Tables Vol C Tables 4.2.6.8 and 6.1.1.4'
H H 0.0000 0.0000 'International Tables Vol C Tables 4.2.6.8 and 6.1.1.4'
O O 0.0106 0.0060 'International Tables Vol C Tables 4.2.6.8 and 6.1.1.4'
Na Na 0.0362 0.0249 'International Tables Vol C Tables 4.2.6.8 and 6.1.1.4'
Cu Cu 0.3201 1.2651 'International Tables Vol C Tables 4.2.6.8 and 6.1.1.4'
Cl Cl 0.1484 0.1585 'International Tables Vol C Tables 4.2.6.8 and 6.1.1.4'

loop_
_geom_angle_atom_site_label_1
_geom_angle_atom_site_label_2
_geom_angle_atom_site_label_3
_geom_angle_site_symmetry_3
_geom_angle
O1 C1 C2 . 125.9(3)
O1 C1 C6 . 113.0(2)
C2 C1 C6 . 121.1(2)
C1 C2 C3 . 120.7(3)
C1 C2 H2 . 119.6
C3 C2 H2 . 119.6
C4 C3 C2 . 120.5(3)
C4 C3 H3 . 119.7
C2 C3 H3 . 119.7
C3 C4 C5 . 120.1(3)
C3 C4 H4 . 119.9
C5 C4 H4 . 119.9
C7 C5 C4 . 118.3(2)
C7 C5 C6 . 121.4(2)
C4 C5 C6 . 120.2(3)
O2 C6 C1 . 118.2(2)
O2 C6 C5 . 124.5(2)
C1 C6 C5 . 117.2(2)
O3 C7 C5 . 128.4(2)
O3 C7 H7 . 115.8
C5 C7 H7 . 115.8
O1 C8 H8A . 109.5
O1 C8 H8B . 109.5
H8A C8 H8B . 109.5
O1 C8 H8C . 109.5
H8A C8 H8C . 109.5
H8B C8 H8C . 109.5
C10 C9 O4 . 125.8(2)
C10 C9 C14 . 120.8(2)
O4 C9 C14 . 113.4(2)
C9 C10 C11 . 120.7(2)
C9 C10 H10 . 119.6
C11 C10 H10 . 119.6
C12 C11 C10 . 120.3(2)
C12 C11 H11 . 119.9
C10 C11 H11 . 119.9
C11 C12 C13 . 120.2(2)
C11 C12 H12 . 119.9
C13 C12 H12 . 119.9
C14 C13 C15 . 121.7(2)
C14 C13 C12 . 120.1(2)
C15 C13 C12 . 118.2(2)
O5 C14 C13 . 124.3(2)
O5 C14 C9 . 117.9(2)
C13 C14 C9 . 117.9(2)
O6 C15 C13 . 128.0(2)
O6 C15 H15 . 116.0
C13 C15 H15 . 116.0
O4 C16 H16A . 109.5
O4 C16 H16B . 109.5
H16A C16 H16B . 109.5
O4 C16 H16C . 109.5
H16A C16 H16C . 109.5
H16B C16 H16C . 109.5
O7 C17 H17A . 109.5
O7 C17 H17B . 109.5
H17A C17 H17B . 109.5
O7 C17 H17C . 109.5
H17A C17 H17C . 109.5
H17B C17 H17C . 109.5
O8 Cl1 O10 . 113.3(8)
O10' Cl1 O11' . 100.0(8)
O10' Cl1 O8' . 116.1(7)
O11' Cl1 O8' . 111.4(6)
O8 Cl1 O9 . 104.4(6)
O10 Cl1 O9 . 116.6(6)
O10' Cl1 O9' . 105.4(7)
O11' Cl1 O9' . 110.6(6)
O8' Cl1 O9' . 112.5(4)
O8 Cl1 O11 . 104.6(7)
O10 Cl1 O11 . 103.6(6)
O9 Cl1 O11 . 113.9(6)
O5 Cu1 O2 . 83.82(8)
O5 Cu1 O6 . 93.45(8)
O2 Cu1 O6 . 176.21(8)
O5 Cu1 O3 . 174.49(8)
O2 Cu1 O3 . 93.50(9)
O6 Cu1 O3 . 89.00(8)
O2 Cu1 O9 1_545 107.1(2)
O3 Cu1 O9 1_545 84.5(2)
O5 Cu1 O9 1_545 100.9(2)
O6 Cu1 O9 1_545 75.9(2)
O2 Cu1 O9' 1_545 88.9(2)
O3 Cu1 O9' 1_545 87.86(19)
O5 Cu1 O9' 1_545 96.87(19)
O6 Cu1 O9' 1_545 94.0(2)
O5 Na1 O8 . 104.4(3)
O5 Na1 O7 . 126.05(9)
O8 Na1 O7 . 120.1(3)
O5 Na1 O2 . 64.72(7)
O8 Na1 O2 . 106.8(4)
O7 Na1 O2 . 121.84(9)
O5 Na1 O8' . 127.7(2)
O8 Na1 O8' . 24.3(3)
O7 Na1 O8' . 96.63(19)
O2 Na1 O8' . 120.27(15)
O5 Na1 O4 . 63.79(7)
O8 Na1 O4 . 87.9(3)
O7 Na1 O4 . 87.65(8)
O2 Na1 O4 . 128.46(8)
O8' Na1 O4 . 93.2(2)
O5 Na1 O1 . 126.62(8)
O8 Na1 O1 . 92.0(3)
O7 Na1 O1 . 82.97(9)
O2 Na1 O1 . 61.92(7)
O8' Na1 O1 . 82.4(2)
O4 Na1 O1 . 169.07(7)
C1 O1 C8 . 116.7(2)
C1 O1 Na1 . 118.00(15)
C8 O1 Na1 . 123.66(18)
C6 O2 Cu1 . 127.00(16)
C6 O2 Na1 . 126.71(16)
Cu1 O2 Na1 . 104.90(9)
C7 O3 Cu1 . 124.61(17)
C9 O4 C16 . 117.8(2)
C9 O4 Na1 . 118.86(14)
C16 O4 Na1 . 123.15(17)
C14 O5 Cu1 . 127.46(15)
C14 O5 Na1 . 125.99(14)
Cu1 O5 Na1 . 106.52(8)
C15 O6 Cu1 . 125.08(16)
C17 O7 Na1 . 114.4(2)
C17 O7 H71 . 108.0
Na1 O7 H71 . 132.5
Cl1 O8 Na1 . 138.4(7)
Cl1 O8' Na1 . 131.5(4)

loop_
_geom_bond_atom_site_label_1
_geom_bond_atom_site_label_2
_geom_bond_site_symmetry_2
_geom_bond_distance
C1 O1 . 1.367(3)
C1 C2 . 1.367(4)
C1 C6 . 1.427(4)
C2 C3 . 1.407(4)
C2 H2 . 0.9300
C3 C4 . 1.360(5)
C3 H3 . 0.9300
C4 C5 . 1.422(4)
C4 H4 . 0.9300
C5 C7 . 1.413(4)
C5 C6 . 1.428(3)
C6 O2 . 1.297(3)
C7 O3 . 1.242(3)
C7 H7 . 0.9300
C8 O1 . 1.426(3)
C8 H8A . 0.9600
C8 H8B . 0.9600
C8 H8C . 0.9600
C9 C10 . 1.365(4)
C9 O4 . 1.365(3)
C9 C14 . 1.426(3)
C10 C11 . 1.407(4)
C10 H10 . 0.9300
C11 C12 . 1.358(4)
C11 H11 . 0.9300
C12 C13 . 1.424(4)
C12 H12 . 0.9300
C13 C14 . 1.408(3)
C13 C15 . 1.423(3)
C14 O5 . 1.306(3)
C15 O6 . 1.246(3)
C15 H15 . 0.9300
C16 O4 . 1.432(3)
C16 H16A . 0.9600
C16 H16B . 0.9600
C16 H16C . 0.9600
C17 O7 . 1.396(4)
C17 H17A . 0.9600
C17 H17B . 0.9600
C17 H17C . 0.9600
Cl1 O8 . 1.347(7)
Cl1 O10 . 1.373(7)
Cl1 O10' . 1.373(9)
Cl1 O11' . 1.390(8)
Cl1 O8' . 1.392(5)
Cl1 O9 . 1.395(8)
Cl1 O9' . 1.396(7)
Cl1 O11 . 1.439(8)
Cu1 O5 . 1.8890(18)
Cu1 O2 . 1.8941(19)
Cu1 O6 . 1.932(2)
Cu1 O3 . 1.944(2)
Cu1 O9 1_545 2.614(11)
Cu1 O9' 1_545 2.650(8)
Cu1 Na1 . 3.4010(17)
Na1 O5 . 2.342(2)
Na1 O8 . 2.349(9)
Na1 O7 . 2.365(2)
Na1 O2 . 2.379(2)
Na1 O8' . 2.390(7)
Na1 O4 . 2.533(2)
Na1 O1 . 2.614(2)
O7 H71 . 0.8500

loop_
_geom_hbond_atom_site_label_D
_geom_hbond_atom_site_label_H
_geom_hbond_atom_site_label_A
_geom_hbond_site_symmetry_A
_geom_hbond_distance_DH
_geom_hbond_distance_HA
_geom_hbond_distance_DA
_geom_hbond_angle_DHA
O7 H71 O10 1_455 0.85 2.11 2.874(7) 149
O7 H71 O11' 1_455 0.85 2.55 3.334(13) 154
